data_2019935
loop_
_publ_author_name
'Lissau, Henriette'
'Jevric, Martyn'
'Madsen, Anders \/Ostergaard'
'Nielsen, Mogens Br\/ondsted'

_publ_section_title
;
 Synthesis of dithiafulvene--quinone donor--acceptor systems: isolation of
 a Michael adduct
;
_journal_coeditor_code CU3076
_journal_issue 6
_journal_name_full 'Acta Crystallographica Section C'
_journal_page_first
;
;
_journal_paper_doi 10.1107/S2053229615008578
_journal_volume 71
_journal_year 2015
_chemical_formula_iupac 'C13 H10 O6 S2'
_chemical_formula_moiety 'C13 H10 O6 S2'
_chemical_formula_sum 'C13 H10 O6 S2'
_chemical_formula_weight 326.35
_chemical_name_systematic
;Dimethyl
2-(3-hydroxy-6-oxocyclohexa-2,4-dien-1-ylidene)-2<i>H</i>-1,3-dithiole-4,5-dicarboxylate
;
_space_group_crystal_system orthorhombic
_space_group_IT_number 33
_space_group_name_Hall 'P 2c -2n'
_space_group_name_H-M_alt 'P n a 21'
_audit_creation_method
;
Olex2 1.2
(compiled 2015.01.12 svn.r3133 for OlexSys, GUI svn.r4987)
;
_cell_angle_alpha 90
_cell_angle_beta 90
_cell_angle_gamma 90
_cell_formula_units_Z 4
_cell_length_a 12.2352(8)
_cell_length_b 26.1845(18)
_cell_length_c 4.0769(3)
_cell_measurement_reflns_used 4173
_cell_measurement_temperature 123
_cell_measurement_theta_max 26.37
_cell_measurement_theta_min 2.28
_cell_volume 1306.13(16)
_computing_cell_refinement
;
<i>APEX2</i> (Bruker, 2008)
;
_computing_data_collection
;
<i>APEX2</i> (Bruker, 2008)
;
_computing_data_reduction
;
<i>SAINT</i> (Bruker, 2008)
;
_computing_molecular_graphics
;
OLEX2 (Dolomanov <i>et al.</i>,  2009)
;
_computing_publication_material
;
OLEX2 (Dolomanov <i>et al.</i>,  2009)
;
_computing_structure_refinement
;
olex2.refine (Bourhis <i>et al.</i>,  2015)
;
_computing_structure_solution
;
OLEX2 (Dolomanov <i>et al.</i>,  2009)
;
_diffrn_ambient_temperature 123.0
_diffrn_measured_fraction_theta_full 0.9992
_diffrn_measured_fraction_theta_max 0.9992
_diffrn_measurement_device_type 'Bruker APEXII CCD'
_diffrn_measurement_method '\f and \w scans'
_diffrn_radiation_type 'Mo K\a'
_diffrn_radiation_wavelength 0.71073
_diffrn_reflns_av_R_equivalents 0.1196
_diffrn_reflns_limit_h_max 15
_diffrn_reflns_limit_h_min -17
_diffrn_reflns_limit_k_max 35
_diffrn_reflns_limit_k_min -37
_diffrn_reflns_limit_l_max 5
_diffrn_reflns_limit_l_min -5
_diffrn_reflns_number 24110
_diffrn_reflns_theta_full 26.3723
_diffrn_reflns_theta_max 26.37
_diffrn_reflns_theta_min 2.28
_diffrn_standards_number 0
_exptl_absorpt_coefficient_mu 0.433
_exptl_absorpt_correction_T_max 0.7462
_exptl_absorpt_correction_T_min 0.6611
_exptl_absorpt_correction_type multi-scan
_exptl_absorpt_process_details
;
(SADABS; Bruker, 2001)
;
_exptl_crystal_colour Purple
_exptl_crystal_density_diffrn 1.6595
_exptl_crystal_description Needle
_exptl_crystal_F_000 673.3777
_exptl_crystal_size_max 0.52
_exptl_crystal_size_mid 0.44
_exptl_crystal_size_min 0.082
_refine_diff_density_max 0.3349
_refine_diff_density_min -0.3413
_refine_ls_abs_structure_details
;
Flack (1983), 1135 Friedel pairs
;
_refine_ls_abs_structure_Flack -0.02(10)
_refine_ls_goodness_of_fit_ref 1.0601
_refine_ls_hydrogen_treatment mixed
_refine_ls_matrix_type full
_refine_ls_number_constraints 8
_refine_ls_number_parameters 203
_refine_ls_number_reflns 2662
_refine_ls_number_restraints 0
_refine_ls_restrained_S_all 1.0601
_refine_ls_R_factor_all 0.0514
_refine_ls_R_factor_gt 0.0351
_refine_ls_shift/su_max 0.0000
_refine_ls_shift/su_mean 0.0000
_refine_ls_structure_factor_coef Fsqd
_refine_ls_weighting_details 'w=1/[\s^2^(Fo^2^)+(0.0373P)^2^+0.0555P] where P=(Fo^2^+2Fc^2^)/3'
_refine_ls_weighting_scheme calc
_refine_ls_wR_factor_gt 0.0708
_refine_ls_wR_factor_ref 0.0770
_reflns_number_gt 2240
_reflns_number_total 2662
_reflns_threshold_expression I>2\s(I)
_cod_data_source_file cu3076sup1.cif
_cod_data_source_block I
_cod_depositor_comments
;
 Updating space group information.

 Antanas Vaitkus,
 2018-07-31
;
_cod_database_code 2019935
_cod_database_fobs_code 2019935

loop_
_space_group_symop_id
_space_group_symop_operation_xyz
1 x,y,z
2 -x,-y,z+1/2
3 -x+1/2,y+1/2,z+1/2
4 x+1/2,-y+1/2,z

loop_
_atom_site_type_symbol
_atom_site_label
_atom_site_fract_x
_atom_site_fract_y
_atom_site_fract_z
_atom_site_U_iso_or_equiv
_atom_site_adp_type
_atom_site_occupancy
C C7 -0.8038(2) -0.33428(9) -0.2357(6) 0.0159(6) Uani 1.000000
C C13 -0.4182(2) -0.42916(9) -0.8236(8) 0.0240(6) Uani 1.000000
H H13a -0.4314(6) -0.4262(6) -1.0600(8) 0.0360(9) Uiso 1.000000
H H13b -0.3531(3) -0.4094(4) -0.765(3) 0.0360(9) Uiso 1.000000
H H13c -0.4068(9) -0.4651(2) -0.766(3) 0.0360(9) Uiso 1.000000
C C11 -0.8388(2) -0.55891(10) -0.6949(7) 0.0264(7) Uani 1.000000
H H11a -0.8467(14) -0.5551(3) -0.9329(9) 0.0396(10) Uiso 1.000000
H H11b -0.7874(8) -0.58667(17) -0.648(4) 0.0396(10) Uiso 1.000000
H H11c -0.9101(8) -0.5669(4) -0.598(3) 0.0396(10) Uiso 1.000000
C C6 -0.8296(2) -0.29035(9) -0.0622(6) 0.0157(6) Uani 1.000000
C C4 -0.9623(2) -0.24188(10) 0.2628(6) 0.0194(7) Uani 1.000000
C C1 -0.7496(2) -0.25089(10) 0.0049(6) 0.0175(6) Uani 1.000000
C C10 -0.8502(2) -0.47026(10) -0.6535(6) 0.0184(6) Uani 1.000000
C C8 -0.6981(2) -0.40558(9) -0.5393(6) 0.0155(6) Uani 1.000000
C C2 -0.7777(2) -0.21004(9) 0.1914(7) 0.0184(6) Uani 1.000000
C C5 -0.9398(2) -0.28515(9) 0.0575(6) 0.0186(6) Uani 1.000000
C C12 -0.6082(2) -0.43157(10) -0.7180(6) 0.0167(6) Uani 1.000000
C C9 -0.8024(2) -0.42187(9) -0.5175(6) 0.0173(6) Uani 1.000000
C C3 -0.8857(2) -0.20660(10) 0.3274(7) 0.0213(6) Uani 1.000000
O O2 -1.01144(15) -0.31835(7) -0.0171(4) 0.0221(4) Uani 1.000000
O O6 -0.51254(14) -0.40944(6) -0.6447(4) 0.0191(4) Uani 1.000000
O O5 -0.62028(15) -0.46607(7) -0.9059(5) 0.0268(5) Uani 1.000000
O O4 -0.79753(15) -0.51150(6) -0.5554(4) 0.0226(5) Uani 1.000000
O O1 -0.70915(16) -0.17081(7) 0.2655(5) 0.0252(5) Uani 1.000000
O O3 -0.93031(17) -0.46953(6) -0.8224(5) 0.0361(5) Uani 1.000000
S S1 -0.67086(5) -0.34633(2) -0.36298(14) 0.01603(15) Uani 1.000000
S S2 -0.89720(5) -0.38103(2) -0.33327(15) 0.01772(15) Uani 1.000000
H H1a -0.646(3) -0.1768(11) 0.188(10) 0.043400 Uiso 1.000000
H H3 -0.900(3) -0.1758(11) 0.459(8) 0.041500 Uiso 1.000000
H H4 -1.034(3) -0.2386(11) 0.365(9) 0.046300 Uiso 1.000000
H H1 -0.679(3) -0.2559(11) -0.081(9) 0.036300 Uiso 1.000000

loop_
_atom_site_aniso_label
_atom_site_aniso_U_11
_atom_site_aniso_U_22
_atom_site_aniso_U_33
_atom_site_aniso_U_12
_atom_site_aniso_U_13
_atom_site_aniso_U_23
C7 0.0089(13) 0.0194(13) 0.0195(15) -0.0006(10) 0.0012(11) 0.0078(11)
C13 0.0123(13) 0.0307(13) 0.0289(16) 0.0032(10) 0.0063(16) 0.0015(16)
C11 0.0226(16) 0.0208(14) 0.0359(18) -0.0043(12) -0.0033(14) -0.0043(13)
C6 0.0123(14) 0.0190(13) 0.0157(15) 0.0036(10) -0.0003(12) 0.0050(12)
C4 0.0108(14) 0.0261(15) 0.0212(16) 0.0037(12) 0.0050(11) 0.0044(12)
C1 0.0107(13) 0.0218(14) 0.0200(15) 0.0035(11) 0.0038(12) 0.0061(11)
C10 0.0159(15) 0.0218(14) 0.0174(15) -0.0020(11) -0.0006(13) 0.0060(12)
C8 0.0134(14) 0.0157(13) 0.0175(15) -0.0020(11) -0.0040(12) 0.0032(11)
C2 0.0142(12) 0.0176(12) 0.0235(16) 0.0010(10) 0.0000(14) 0.0044(13)
C5 0.0132(14) 0.0223(14) 0.0202(16) 0.0017(11) -0.0022(11) 0.0100(11)
C12 0.0133(14) 0.0182(13) 0.0185(14) -0.0027(11) -0.0018(11) 0.0060(12)
C9 0.0160(15) 0.0187(13) 0.0173(15) -0.0003(10) -0.0034(12) 0.0050(12)
C3 0.0189(15) 0.0231(15) 0.0220(16) 0.0072(12) 0.0052(13) 0.0068(13)
O2 0.0120(10) 0.0245(10) 0.0299(11) -0.0007(8) 0.0031(9) 0.0041(9)
O6 0.0116(10) 0.0208(9) 0.0248(11) 0.0001(7) 0.0015(8) -0.0037(9)
O5 0.0233(10) 0.0285(10) 0.0286(13) -0.0038(8) 0.0017(10) -0.0092(10)
O4 0.0183(11) 0.0151(9) 0.0346(13) -0.0026(8) -0.0083(9) 0.0017(9)
O1 0.0149(10) 0.0220(9) 0.0386(14) 0.0002(9) 0.0065(9) -0.0048(9)
O3 0.0338(12) 0.0263(10) 0.0483(14) -0.0083(8) -0.0277(14) 0.0126(13)
S1 0.0094(3) 0.0166(3) 0.0221(3) -0.0003(2) 0.0016(3) 0.0016(4)
S2 0.0102(3) 0.0200(3) 0.0230(4) -0.0016(2) -0.0003(4) 0.0056(4)

loop_
_atom_type_symbol
_atom_type_scat_Cromer_Mann_a1
_atom_type_scat_Cromer_Mann_a2
_atom_type_scat_Cromer_Mann_a3
_atom_type_scat_Cromer_Mann_a4
_atom_type_scat_Cromer_Mann_b1
_atom_type_scat_Cromer_Mann_b2
_atom_type_scat_Cromer_Mann_b3
_atom_type_scat_Cromer_Mann_b4
_atom_type_scat_Cromer_Mann_c
_atom_type_scat_dispersion_source
_atom_type_scat_dispersion_real
_atom_type_scat_dispersion_imag
_atom_type_scat_source
H 0.49300 0.32291 0.14019 0.04081 10.51090 26.12570 3.14236 57.79970 0.0030380000826 custom 0.00000 0.00000 'International Tables Volume C Table 6.1.1.4 (pp. 500-502)'
C 2.31000 1.02000 1.58860 0.86500 20.84390 10.20750 0.56870 51.65120 0.215599998832 custom 0.00300 0.00200 'International Tables Volume C Table 6.1.1.4 (pp. 500-502)'
S 6.90530 5.20340 1.43790 1.58630 1.46790 22.21510 0.25360 56.17200 0.866900026798 custom 0.12400 0.12400 'International Tables Volume C Table 6.1.1.4 (pp. 500-502)'
O 3.04850 2.28680 1.54630 0.86700 13.27710 5.70110 0.32390 32.90890 0.250800013542 custom 0.01200 0.00600 'International Tables Volume C Table 6.1.1.4 (pp. 500-502)'

loop_
_geom_angle_atom_site_label_1
_geom_angle_atom_site_label_2
_geom_angle_atom_site_label_3
_geom_angle
S1 C7 C6 121.11(19)
S2 C7 C6 123.8(2)
S2 C7 S1 115.08(14)
H13b C13 H13a 109.5
H13c C13 H13a 109.5
H13c C13 H13b 109.5
O6 C13 H13a 109.5
O6 C13 H13b 109.5
O6 C13 H13c 109.5
H11b C11 H11a 109.5
H11c C11 H11a 109.5
H11c C11 H11b 109.5
O4 C11 H11a 109.5
O4 C11 H11b 109.5
O4 C11 H11c 109.5
C1 C6 C7 122.3(2)
C5 C6 C7 117.7(2)
C5 C6 C1 120.1(2)
C3 C4 C5 121.6(3)
H4 C4 C5 119.6(18)
H4 C4 C3 118.8(19)
C2 C1 C6 119.8(2)
H1 C1 C6 116.8(19)
H1 C1 C2 123.4(19)
O4 C10 C9 112.8(2)
O3 C10 C9 121.2(2)
O3 C10 O4 125.9(2)
C9 C8 C12 126.1(2)
S1 C8 C12 117.96(19)
S1 C8 C9 115.83(19)
C3 C2 C1 120.0(2)
O1 C2 C1 124.3(2)
O1 C2 C3 115.8(2)
C4 C5 C6 116.9(2)
O2 C5 C6 120.0(2)
O2 C5 C4 123.1(2)
O6 C12 C8 109.9(2)
O5 C12 C8 124.8(2)
O5 C12 O6 125.3(3)
C8 C9 C10 127.7(2)
S2 C9 C10 114.57(19)
S2 C9 C8 117.59(19)
C2 C3 C4 121.6(3)
H3 C3 C4 123.0(18)
H3 C3 C2 115.3(18)
C12 O6 C13 115.2(2)
C10 O4 C11 114.2(2)
H1a O1 C2 110(2)
C8 S1 C7 96.07(12)
C9 S2 C7 95.36(12)

loop_
_geom_bond_atom_site_label_1
_geom_bond_atom_site_label_2
_geom_bond_distance
C7 C6 1.387(3)
C7 S1 1.736(3)
C7 S2 1.721(3)
C13 H13a 0.9800
C13 H13b 0.9800
C13 H13c 0.9800
C13 O6 1.460(3)
C11 H11a 0.9800
C11 H11b 0.9800
C11 H11c 0.9800
C11 O4 1.456(3)
C6 C1 1.449(4)
C6 C5 1.440(4)
C4 C5 1.435(4)
C4 C3 1.342(4)
C4 H4 0.97(3)
C1 C2 1.357(4)
C1 H1 0.95(3)
C10 C9 1.502(4)
C10 O4 1.320(3)
C10 O3 1.198(3)
C8 C12 1.485(4)
C8 C9 1.348(3)
C8 S1 1.742(2)
C2 C3 1.435(4)
C2 O1 1.360(3)
C5 O2 1.272(3)
C12 O6 1.340(3)
C12 O5 1.194(3)
C9 S2 1.747(3)
C3 H3 0.98(3)
O1 H1a 0.85(3)
